data_8106766
loop_
_publ_author_name
'Maluleka, Marole M.'
'Mphahlele, Malose J.'

_publ_section_title
;
 Crystal structure of (1E,4E)-1,5-bis(4-chlorophenyl)penta-1,4-dien-3-one,
 C17H12Cl2O
;
_journal_issue 6
_journal_name_full 'Zeitschrift f\"ur Kristallographie - New Crystal Structures'
_journal_page_first 1049
_journal_page_last 1050
_journal_paper_doi 10.1515/ncrs-2017-0212
_journal_volume 232
_journal_year 2017
_chemical_formula_moiety 'C17 H12 Cl2 O'
_chemical_formula_sum 'C17 H12 Cl2 O'
_chemical_formula_weight 303.17
_space_group_IT_number 14
_space_group_name_Hall '-P 2ybc'
_space_group_name_H-M_alt 'P 1 21/c 1'
_symmetry_cell_setting monoclinic
_symmetry_Int_Tables_number 14
_symmetry_space_group_name_Hall '-P 2ybc'
_symmetry_space_group_name_H-M 'P 1 21/c 1'
_atom_sites_solution_hydrogens geom
_cell_angle_alpha 90
_cell_angle_beta 99.088(3)
_cell_angle_gamma 90
_cell_formula_units_Z 4
_cell_length_a 17.2845(14)
_cell_length_b 14.2007(11)
_cell_length_c 5.8795(5)
_cell_measurement_reflns_used 9964
_cell_measurement_temperature 263(2)
_cell_measurement_theta_max 27.55
_cell_measurement_theta_min 3.58
_cell_measurement_wavelength 0.71073
_cell_volume 1425.0(2)
_computing_cell_refinement 'SAINT-Plus (Bruker, 2004)'
_computing_data_collection 'APEX3 (Bruker, 2005)'
_computing_data_reduction 'SAINT-Plus and XPREP (Bruker 2004)'
_computing_molecular_graphics 'Ortep for Windows (Farrugia, 2012)'
_computing_publication_material 'WinGX publication routines (Farrugia, 2012)'
_computing_structure_refinement 'SHELXL-2014/7 (Sheldrick, 2014)'
_computing_structure_solution 'SHELXS-97 (Sheldrick, 2008)'
_diffrn_ambient_temperature 263(2)
_diffrn_measured_fraction_theta_full 0.996
_diffrn_measured_fraction_theta_max 0.997
_diffrn_measurement_device_type 'Bruker D8 Venture Photon CCD area detector'
_diffrn_measurement_method '\w scans'
_diffrn_radiation_monochromator graphite
_diffrn_radiation_probe x-ray
_diffrn_radiation_type MoK\a
_diffrn_radiation_wavelength 0.71073
_diffrn_reflns_av_R_equivalents 0.0753
_diffrn_reflns_av_unetI/netI 0.0236
_diffrn_reflns_Laue_measured_fraction_full 0.996
_diffrn_reflns_Laue_measured_fraction_max 0.997
_diffrn_reflns_limit_h_max 22
_diffrn_reflns_limit_h_min -22
_diffrn_reflns_limit_k_max 18
_diffrn_reflns_limit_k_min -18
_diffrn_reflns_limit_l_max 7
_diffrn_reflns_limit_l_min -7
_diffrn_reflns_number 42558
_diffrn_reflns_point_group_measured_fraction_full 0.996
_diffrn_reflns_point_group_measured_fraction_max 0.997
_diffrn_reflns_theta_full 25.242
_diffrn_reflns_theta_max 28
_diffrn_reflns_theta_min 2.785
_diffrn_standards_interval_count .
_diffrn_standards_interval_time .
_diffrn_standards_number 0
_exptl_absorpt_coefficient_mu 0.447
_exptl_absorpt_correction_T_max 0.9569
_exptl_absorpt_correction_T_min 0.8639
_exptl_absorpt_correction_type integration
_exptl_absorpt_process_details 'Bruker XPREP (Bruker, 1999)'
_exptl_crystal_colour brown
_exptl_crystal_density_diffrn 1.413
_exptl_crystal_density_method 'not measured'
_exptl_crystal_description block
_exptl_crystal_F_000 624
_exptl_crystal_size_max 0.467
_exptl_crystal_size_mid 0.393
_exptl_crystal_size_min 0.178
_refine_diff_density_max 0.25
_refine_diff_density_min -0.315
_refine_diff_density_rms 0.05
_refine_ls_extinction_method none
_refine_ls_goodness_of_fit_ref 1.114
_refine_ls_hydrogen_treatment constr
_refine_ls_matrix_type full
_refine_ls_number_constraints 0
_refine_ls_number_parameters 181
_refine_ls_number_reflns 3435
_refine_ls_number_restraints 0
_refine_ls_restrained_S_all 1.114
_refine_ls_R_factor_all 0.0709
_refine_ls_R_factor_gt 0.0567
_refine_ls_shift/su_max 0
_refine_ls_shift/su_mean 0
_refine_ls_structure_factor_coef Fsqd
_refine_ls_weighting_details 'w=1/[\s^2^(Fo^2^)+(0.0354P)^2^+1.2982P] where P=(Fo^2^+2Fc^2^)/3'
_refine_ls_weighting_scheme calc
_refine_ls_wR_factor_gt 0.1309
_refine_ls_wR_factor_ref 0.1395
_reflns_Friedel_coverage 0
_reflns_number_gt 2804
_reflns_number_total 3435
_reflns_threshold_expression 'I > 2\s(I)'
_cod_data_source_file suppl_ncrs-2017-0212_suppl.cif
_cod_data_source_block 1
_cod_original_sg_symbol_H-M 'P 21/c'
_cod_database_code 8106766
_shelx_estimated_absorpt_t_min 0.819
_shelx_estimated_absorpt_t_max 0.925

loop_
_symmetry_equiv_pos_as_xyz
'x, y, z'
'-x, y+1/2, -z+1/2'
'-x, -y, -z'
'x, -y-1/2, z-1/2'

loop_
_atom_site_label
_atom_site_type_symbol
_atom_site_fract_x
_atom_site_fract_y
_atom_site_fract_z
_atom_site_U_iso_or_equiv
_atom_site_adp_type
_atom_site_occupancy
_atom_site_site_symmetry_order
_atom_site_calc_flag
_atom_site_refinement_flags_posn
_atom_site_refinement_flags_adp
_atom_site_refinement_flags_occupancy
_atom_site_disorder_assembly
_atom_site_disorder_group
C1 C 0.61986(13) 0.12231(15) 0.2819(4) 0.0380(5) Uani 1 1 d . . . . .
C2 C 0.68207(14) 0.16086(16) 0.1870(4) 0.0429(5) Uani 1 1 d . . . . .
H2 H 0.6723 0.1887 0.0421 0.051 Uiso 1 1 calc R U . . .
C3 C 0.75795(14) 0.15824(17) 0.3055(4) 0.0470(6) Uani 1 1 d . . . . .
H3 H 0.7992 0.1832 0.2407 0.056 Uiso 1 1 calc R U . . .
C4 C 0.77126(14) 0.11781(17) 0.5218(4) 0.0462(5) Uani 1 1 d . . . . .
C5 C 0.71169(16) 0.07918(17) 0.6194(4) 0.0481(6) Uani 1 1 d . . . . .
H5 H 0.7219 0.0517 0.7646 0.058 Uiso 1 1 calc R U . . .
C6 C 0.63620(15) 0.08159(17) 0.4990(4) 0.0456(5) Uani 1 1 d . . . . .
H6 H 0.5956 0.0554 0.5646 0.055 Uiso 1 1 calc R U . . .
C7 C 0.53826(14) 0.12290(16) 0.1603(4) 0.0428(5) Uani 1 1 d . . . . .
H7 H 0.4995 0.1062 0.2461 0.051 Uiso 1 1 calc R U . . .
C8 C 0.51484(14) 0.14464(18) -0.0575(4) 0.0461(6) Uani 1 1 d . . . . .
H8 H 0.5526 0.1665 -0.1411 0.055 Uiso 1 1 calc R U . . .
C9 C 0.43368(14) 0.13719(17) -0.1798(4) 0.0445(5) Uani 1 1 d . . . . .
C10 C 0.36899(14) 0.13437(17) -0.0432(4) 0.0445(5) Uani 1 1 d . . . . .
H10 H 0.3791 0.1501 0.1122 0.053 Uiso 1 1 calc R U . . .
C11 C 0.29709(13) 0.11013(16) -0.1362(4) 0.0389(5) Uani 1 1 d . . . . .
H11 H 0.2907 0.0883 -0.2871 0.047 Uiso 1 1 calc R U . . .
C12 C 0.22634(13) 0.11380(15) -0.0283(4) 0.0357(4) Uani 1 1 d . . . . .
C13 C 0.15572(13) 0.08123(16) -0.1481(4) 0.0404(5) Uani 1 1 d . . . . .
H13 H 0.155 0.0528 -0.2908 0.049 Uiso 1 1 calc R U . . .
C14 C 0.08632(14) 0.09002(17) -0.0603(4) 0.0452(5) Uani 1 1 d . . . . .
H14 H 0.0395 0.0683 -0.1434 0.054 Uiso 1 1 calc R U . . .
C15 C 0.08789(13) 0.13147(17) 0.1517(4) 0.0415(5) Uani 1 1 d . . . . .
C16 C 0.15760(14) 0.16321(16) 0.2785(4) 0.0399(5) Uani 1 1 d . . . . .
H16 H 0.158 0.1904 0.4225 0.048 Uiso 1 1 calc R U . . .
C17 C 0.22622(13) 0.15406(15) 0.1892(4) 0.0387(5) Uani 1 1 d . . . . .
H17 H 0.273 0.1749 0.2744 0.046 Uiso 1 1 calc R U . . .
O1 O 0.42181(11) 0.13427(15) -0.3897(3) 0.0605(5) Uani 1 1 d . . . . .
Cl1 Cl 0.00210(4) 0.14457(6) 0.26720(14) 0.0703(3) Uani 1 1 d . . . . .
Cl2 Cl 0.86568(5) 0.11711(7) 0.67445(15) 0.0759(3) Uani 1 1 d . . . . .

loop_
_atom_site_aniso_label
_atom_site_aniso_U_11
_atom_site_aniso_U_22
_atom_site_aniso_U_33
_atom_site_aniso_U_23
_atom_site_aniso_U_13
_atom_site_aniso_U_12
C1 0.0401(11) 0.0342(11) 0.0418(11) -0.0040(9) 0.0124(9) 0.0009(9)
C2 0.0449(12) 0.0429(12) 0.0421(12) 0.0053(10) 0.0105(10) 0.0015(10)
C3 0.0438(13) 0.0464(13) 0.0534(14) 0.0040(11) 0.0155(11) 0.0017(10)
C4 0.0454(13) 0.0415(12) 0.0502(13) -0.0024(10) 0.0030(10) 0.0111(10)
C5 0.0633(15) 0.0412(13) 0.0403(12) 0.0043(10) 0.0094(11) 0.0116(11)
C6 0.0557(14) 0.0400(12) 0.0452(13) 0.0002(10) 0.0207(11) 0.0017(11)
C7 0.0425(12) 0.0409(12) 0.0484(13) -0.0036(10) 0.0176(10) -0.0036(10)
C8 0.0404(12) 0.0524(14) 0.0485(13) -0.0071(11) 0.0164(10) -0.0030(10)
C9 0.0432(12) 0.0455(13) 0.0462(13) -0.0063(10) 0.0112(10) -0.0029(10)
C10 0.0410(12) 0.0517(14) 0.0408(12) -0.0082(10) 0.0063(9) -0.0012(10)
C11 0.0416(11) 0.0384(11) 0.0363(11) -0.0028(9) 0.0046(9) 0.0022(9)
C12 0.0401(11) 0.0317(10) 0.0341(10) 0.0019(8) 0.0021(8) 0.0022(9)
C13 0.0441(12) 0.0420(12) 0.0334(11) -0.0052(9) 0.0005(9) -0.0007(10)
C14 0.0381(11) 0.0493(13) 0.0456(13) -0.0039(10) -0.0016(9) -0.0066(10)
C15 0.0377(11) 0.0448(13) 0.0433(12) 0.0009(10) 0.0103(9) -0.0011(9)
C16 0.0477(12) 0.0397(12) 0.0321(10) -0.0021(8) 0.0055(9) -0.0022(10)
C17 0.0389(11) 0.0391(11) 0.0358(11) -0.0009(9) -0.0007(9) -0.0021(9)
O1 0.0538(11) 0.0855(14) 0.0437(10) -0.0045(9) 0.0126(8) -0.0118(10)
Cl1 0.0484(4) 0.0910(6) 0.0764(5) -0.0153(4) 0.0251(3) -0.0084(4)
Cl2 0.0534(4) 0.0852(6) 0.0823(6) 0.0062(4) -0.0104(4) 0.0183(4)

loop_
_atom_type_symbol
_atom_type_description
_atom_type_scat_dispersion_real
_atom_type_scat_dispersion_imag
_atom_type_scat_source
C C 0.0033 0.0016 'International Tables Vol C Tables 4.2.6.8 and 6.1.1.4'
H H 0 0 'International Tables Vol C Tables 4.2.6.8 and 6.1.1.4'
O O 0.0106 0.006 'International Tables Vol C Tables 4.2.6.8 and 6.1.1.4'
Cl Cl 0.1484 0.1585 'International Tables Vol C Tables 4.2.6.8 and 6.1.1.4'

loop_
_geom_angle_atom_site_label_1
_geom_angle_atom_site_label_2
_geom_angle_atom_site_label_3
_geom_angle
_geom_angle_site_symmetry_1
_geom_angle_site_symmetry_3
C6 C1 C2 118.1(2) . .
C6 C1 C7 119.2(2) . .
C2 C1 C7 122.7(2) . .
C3 C2 C1 121.0(2) . .
C3 C2 H2 119.5 . .
C1 C2 H2 119.5 . .
C4 C3 C2 118.8(2) . .
C4 C3 H3 120.6 . .
C2 C3 H3 120.6 . .
C5 C4 C3 121.7(2) . .
C5 C4 Cl2 119.29(19) . .
C3 C4 Cl2 119.0(2) . .
C4 C5 C6 119.1(2) . .
C4 C5 H5 120.5 . .
C6 C5 H5 120.5 . .
C5 C6 C1 121.3(2) . .
C5 C6 H6 119.4 . .
C1 C6 H6 119.4 . .
C8 C7 C1 126.5(2) . .
C8 C7 H7 116.7 . .
C1 C7 H7 116.7 . .
C7 C8 C9 125.4(2) . .
C7 C8 H8 117.3 . .
C9 C8 H8 117.3 . .
O1 C9 C8 119.4(2) . .
O1 C9 C10 121.9(2) . .
C8 C9 C10 118.7(2) . .
C11 C10 C9 121.7(2) . .
C11 C10 H10 119.1 . .
C9 C10 H10 119.1 . .
C10 C11 C12 127.3(2) . .
C10 C11 H11 116.3 . .
C12 C11 H11 116.3 . .
C13 C12 C17 118.1(2) . .
C13 C12 C11 119.74(19) . .
C17 C12 C11 122.1(2) . .
C14 C13 C12 121.7(2) . .
C14 C13 H13 119.2 . .
C12 C13 H13 119.2 . .
C15 C14 C13 118.8(2) . .
C15 C14 H14 120.6 . .
C13 C14 H14 120.6 . .
C14 C15 C16 121.1(2) . .
C14 C15 Cl1 120.32(18) . .
C16 C15 Cl1 118.56(18) . .
C17 C16 C15 119.5(2) . .
C17 C16 H16 120.3 . .
C15 C16 H16 120.3 . .
C16 C17 C12 120.8(2) . .
C16 C17 H17 119.6 . .
C12 C17 H17 119.6 . .

loop_
_geom_bond_atom_site_label_1
_geom_bond_atom_site_label_2
_geom_bond_distance
_geom_bond_site_symmetry_2
C1 C6 1.389(3) .
C1 C2 1.399(3) .
C1 C7 1.477(3) .
C2 C3 1.385(3) .
C2 H2 0.93 .
C3 C4 1.381(3) .
C3 H3 0.93 .
C4 C5 1.370(4) .
C4 Cl2 1.734(3) .
C5 C6 1.383(4) .
C5 H5 0.93 .
C6 H6 0.93 .
C7 C8 1.317(3) .
C7 H7 0.93 .
C8 C9 1.476(3) .
C8 H8 0.93 .
C9 O1 1.220(3) .
C9 C10 1.476(3) .
C10 C11 1.322(3) .
C10 H10 0.93 .
C11 C12 1.464(3) .
C11 H11 0.93 .
C12 C13 1.389(3) .
C12 C17 1.402(3) .
C13 C14 1.384(3) .
C13 H13 0.93 .
C14 C15 1.375(3) .
C14 H14 0.93 .
C15 C16 1.388(3) .
C15 Cl1 1.736(2) .
C16 C17 1.377(3) .
C16 H16 0.93 .
C17 H17 0.93 .

loop_
_geom_torsion_atom_site_label_1
_geom_torsion_atom_site_label_2
_geom_torsion_atom_site_label_3
_geom_torsion_atom_site_label_4
_geom_torsion
_geom_torsion_site_symmetry_1
_geom_torsion_site_symmetry_2
_geom_torsion_site_symmetry_3
_geom_torsion_site_symmetry_4
C6 C1 C2 C3 0.3(3) . . . .
C7 C1 C2 C3 -179.4(2) . . . .
C1 C2 C3 C4 -0.9(4) . . . .
C2 C3 C4 C5 1.1(4) . . . .
C2 C3 C4 Cl2 -178.28(19) . . . .
C3 C4 C5 C6 -0.6(4) . . . .
Cl2 C4 C5 C6 178.70(18) . . . .
C4 C5 C6 C1 0.0(4) . . . .
C2 C1 C6 C5 0.2(3) . . . .
C7 C1 C6 C5 179.9(2) . . . .
C6 C1 C7 C8 -168.4(2) . . . .
C2 C1 C7 C8 11.2(4) . . . .
C1 C7 C8 C9 174.7(2) . . . .
C7 C8 C9 O1 -160.2(3) . . . .
C7 C8 C9 C10 20.3(4) . . . .
O1 C9 C10 C11 13.6(4) . . . .
C8 C9 C10 C11 -167.0(2) . . . .
C9 C10 C11 C12 -173.1(2) . . . .
C10 C11 C12 C13 -176.9(2) . . . .
C10 C11 C12 C17 6.6(4) . . . .
C17 C12 C13 C14 1.7(3) . . . .
C11 C12 C13 C14 -174.9(2) . . . .
C12 C13 C14 C15 -0.5(4) . . . .
C13 C14 C15 C16 -0.7(4) . . . .
C13 C14 C15 Cl1 179.58(19) . . . .
C14 C15 C16 C17 0.8(4) . . . .
Cl1 C15 C16 C17 -179.55(18) . . . .
C15 C16 C17 C12 0.5(3) . . . .
C13 C12 C17 C16 -1.7(3) . . . .
C11 C12 C17 C16 174.9(2) . . . .
